data_2203509
loop_
_publ_author_name
'P. R. Seshadri'
'S. Selvanayagam'
'D. Velmurugan'
'K. Ravikumar'
'A. R. Sureshbabu'
'K. Parthasarathy'
'R. Raghunathan'

_publ_section_title
1'-Methyl-4'-(3,4,5-trimethoxyphenyl)dispiro[indene-2,3'-pyrrolidine-2',3''-indole]-1,2'',3(1''<i>H</i>)-trione
_journal_issue 4
_journal_name_full 'Acta Crystallographica Section E'
_journal_page_first o553
_journal_page_last o555
_journal_paper_doi 10.1107/S1600536804004957
_journal_volume 60
_journal_year 2004
_chemical_formula_iupac 'C29 H26 N2 O6'
_chemical_formula_moiety 'C29 H26 N2 O6'
_chemical_formula_sum 'C29 H26 N2 O6'
_chemical_formula_weight 498.52
_chemical_name_systematic
;
41'-Methyl-4'-(3,4,5-trimethoxyphenyl)dispiro[indene-2,3'-pyrrolidine-
2',3''-indole]-1,2'',3(1''H)-trione
;
_space_group_IT_number 14
_symmetry_cell_setting monoclinic
_symmetry_space_group_name_Hall '-P 2yn'
_symmetry_space_group_name_H-M 'P 1 21/n 1'
_atom_sites_solution_hydrogens geom
_atom_sites_solution_primary direct
_atom_sites_solution_secondary difmap
_audit_creation_method SHELXL-97
_cell_angle_alpha 90.00
_cell_angle_beta 108.6330(10)
_cell_angle_gamma 90.00
_cell_formula_units_Z 4
_cell_length_a 10.3884(7)
_cell_length_b 23.2621(14)
_cell_length_c 11.1685(7)
_cell_measurement_reflns_used 3201
_cell_measurement_temperature 293(2)
_cell_measurement_theta_max 23.0
_cell_measurement_theta_min 2.4
_cell_volume 2557.5(3)
_computing_cell_refinement 'SAINT (Bruker, 2001)'
_computing_data_collection 'SMART (Bruker, 2001)'
_computing_data_reduction SAINT
_computing_molecular_graphics
;
ZORTEP (Zsolnai, 1997) and PLATON (Spek, 2003)
;
_computing_publication_material 'SHELXL97 and PARST (Nardelli, 1995)'
_computing_structure_refinement 'SHELXL97 (Sheldrick, 1997)'
_computing_structure_solution 'SHELXS97 (Sheldrick, 1997)'
_diffrn_ambient_temperature 293(2)
_diffrn_measured_fraction_theta_full 0.936
_diffrn_measured_fraction_theta_max 0.936
_diffrn_measurement_device 'Bruker SMART APEX CCD area-detector'
_diffrn_measurement_method \w
_diffrn_radiation_monochromator graphite
_diffrn_radiation_source 'fine-focus sealed tube'
_diffrn_radiation_type MoK\a
_diffrn_radiation_wavelength 0.71073
_diffrn_reflns_av_R_equivalents 0.0346
_diffrn_reflns_av_sigmaI/netI 0.0466
_diffrn_reflns_limit_h_max 13
_diffrn_reflns_limit_h_min -13
_diffrn_reflns_limit_k_max 26
_diffrn_reflns_limit_k_min -30
_diffrn_reflns_limit_l_max 14
_diffrn_reflns_limit_l_min -14
_diffrn_reflns_number 15973
_diffrn_reflns_theta_full 27.99
_diffrn_reflns_theta_max 27.99
_diffrn_reflns_theta_min 1.75
_diffrn_standards_number 0
_exptl_absorpt_coefficient_mu 0.091
_exptl_absorpt_correction_T_max 0.9829
_exptl_absorpt_correction_T_min 0.9820
_exptl_absorpt_correction_type multi-scan
_exptl_absorpt_process_details '(SADABS; Sheldrick, 2001)'
_exptl_crystal_colour yellow
_exptl_crystal_density_diffrn 1.295
_exptl_crystal_density_method 'not measured'
_exptl_crystal_description Block
_exptl_crystal_F_000 1048
_exptl_crystal_size_max 0.20
_exptl_crystal_size_mid 0.19
_exptl_crystal_size_min 0.19
_refine_diff_density_max 0.335
_refine_diff_density_min -0.198
_refine_ls_extinction_method none
_refine_ls_goodness_of_fit_ref 0.998
_refine_ls_hydrogen_treatment constr
_refine_ls_matrix_type full
_refine_ls_number_parameters 334
_refine_ls_number_reflns 5915
_refine_ls_number_restraints 0
_refine_ls_restrained_S_all 0.998
_refine_ls_R_factor_all 0.0943
_refine_ls_R_factor_gt 0.0587
_refine_ls_shift/su_max 0.000
_refine_ls_shift/su_mean 0.000
_refine_ls_structure_factor_coef Fsqd
_refine_ls_weighting_details ' w = 1/[\s^2^(Fo^2^)+(0.1P)^2^] where P = (Fo^2^+2Fc^2^)/3'
_refine_ls_weighting_scheme calc
_refine_ls_wR_factor_gt 0.1483
_refine_ls_wR_factor_ref 0.1698
_reflns_number_gt 3919
_reflns_number_total 5915
_reflns_threshold_expression I>2\s(I)
_cod_data_source_file wn6212.cif
_cod_data_source_block I
_cod_original_sg_symbol_H-M 'P 21/n'
_cod_database_code 2203509
_cod_database_fobs_code 2203509

loop_
_symmetry_equiv_pos_as_xyz
'x, y, z'
'-x+1/2, y+1/2, -z+1/2'
'-x, -y, -z'
'x+1/2, -y+1/2, z+1/2'

loop_
_atom_site_label
_atom_site_fract_x
_atom_site_fract_y
_atom_site_fract_z
_atom_site_U_iso_or_equiv
_atom_site_adp_type
_atom_site_calc_flag
_atom_site_refinement_flags
_atom_site_occupancy
_atom_site_type_symbol
N1 0.27323(16) 0.24465(7) 0.64746(15) 0.0410(4) Uani d . 1 N
H1 0.3411 0.2319 0.7082 0.049 Uiso calc R 1 H
C2 0.26530(19) 0.24283(8) 0.52460(17) 0.0346(4) Uani d . 1 C
O3 0.34184(14) 0.21743(6) 0.48055(13) 0.0469(4) Uani d . 1 O
C4 0.13461(17) 0.27605(8) 0.44713(17) 0.0307(4) Uani d . 1 C
C5 0.06873(19) 0.28680(8) 0.54813(18) 0.0337(4) Uani d . 1 C
C6 -0.0571(2) 0.30832(8) 0.5414(2) 0.0438(5) Uani d . 1 C
H6 -0.1188 0.3192 0.4642 0.053 Uiso calc R 1 H
C7 -0.0898(2) 0.31343(9) 0.6524(2) 0.0522(6) Uani d . 1 C
H7 -0.1745 0.3277 0.6491 0.063 Uiso calc R 1 H
C8 0.0012(3) 0.29775(10) 0.7667(2) 0.0558(6) Uani d . 1 C
H8 -0.0225 0.3020 0.8398 0.067 Uiso calc R 1 H
C9 0.1269(2) 0.27587(10) 0.7750(2) 0.0504(6) Uani d . 1 C
H9 0.1888 0.2656 0.8525 0.060 Uiso calc R 1 H
C10 0.1581(2) 0.26960(8) 0.66414(18) 0.0377(4) Uani d . 1 C
C11 0.17435(18) 0.33083(8) 0.38703(17) 0.0323(4) Uani d . 1 C
C12 0.21546(18) 0.30387(8) 0.27629(17) 0.0342(4) Uani d . 1 C
H12 0.3065 0.2876 0.3138 0.041 Uiso calc R 1 H
C13 0.1172(2) 0.25281(8) 0.23542(18) 0.0372(4) Uani d . 1 C
H13A 0.0487 0.2607 0.1549 0.045 Uiso calc R 1 H
H13B 0.1661 0.2183 0.2271 0.045 Uiso calc R 1 H
N14 0.05371(15) 0.24537(6) 0.33518(14) 0.0322(4) Uani d . 1 N
C15 0.0218(2) 0.18586(9) 0.3564(2) 0.0457(5) Uani d . 1 C
H15A -0.0311 0.1689 0.2776 0.069 Uiso calc R 1 H
H15B -0.0290 0.1849 0.4146 0.069 Uiso calc R 1 H
H15C 0.1046 0.1646 0.3908 0.069 Uiso calc R 1 H
C16 0.22447(19) 0.34583(8) 0.17526(17) 0.0355(4) Uani d . 1 C
C17 0.3523(2) 0.36244(9) 0.1742(2) 0.0431(5) Uani d . 1 C
H17 0.4294 0.3469 0.2327 0.052 Uiso calc R 1 H
C18 0.3654(2) 0.40219(9) 0.0859(2) 0.0468(5) Uani d . 1 C
C19 0.2506(2) 0.42559(8) -0.0010(2) 0.0445(5) Uani d . 1 C
C20 0.1228(2) 0.40955(9) 0.00143(18) 0.0400(5) Uani d . 1 C
C21 0.1098(2) 0.36930(9) 0.08835(18) 0.0383(5) Uani d . 1 C
H21 0.0239 0.3580 0.0883 0.046 Uiso calc R 1 H
C22 0.0561(2) 0.37356(8) 0.33986(18) 0.0363(4) Uani d . 1 C
O23 -0.06103(14) 0.36244(6) 0.28168(14) 0.0473(4) Uani d . 1 O
C24 0.1101(3) 0.43149(9) 0.3765(2) 0.0481(5) Uani d . 1 C
C25 0.0441(3) 0.48397(10) 0.3421(3) 0.0719(8) Uani d . 1 C
H25 -0.0455 0.4857 0.2894 0.086 Uiso calc R 1 H
C26 0.1157(5) 0.53260(12) 0.3884(3) 0.0990(12) Uani d . 1 C
H26 0.0743 0.5682 0.3661 0.119 Uiso calc R 1 H
C27 0.2482(5) 0.53022(13) 0.4676(3) 0.1042(13) Uani d . 1 C
H27 0.2933 0.5643 0.4989 0.125 Uiso calc R 1 H
C28 0.3160(4) 0.47835(12) 0.5019(3) 0.0778(9) Uani d . 1 C
H28 0.4057 0.4770 0.5544 0.093 Uiso calc R 1 H
C29 0.2440(3) 0.42852(9) 0.4544(2) 0.0509(6) Uani d . 1 C
C30 0.2893(2) 0.36801(9) 0.47120(19) 0.0432(5) Uani d . 1 C
O31 0.39896(17) 0.35094(8) 0.53611(16) 0.0663(5) Uani d . 1 O
O32 0.48996(18) 0.42167(8) 0.07800(19) 0.0687(5) Uani d . 1 O
C33 0.6057(3) 0.40054(13) 0.1605(3) 0.0715(8) Uani d . 1 C
H33A 0.6826 0.4177 0.1444 0.107 Uiso calc R 1 H
H33B 0.6083 0.3596 0.1505 0.107 Uiso calc R 1 H
H33C 0.6083 0.4093 0.2453 0.107 Uiso calc R 1 H
O34 0.26109(18) 0.46638(6) -0.08768(16) 0.0611(5) Uani d . 1 O
C35 0.2986(4) 0.44398(14) -0.1886(3) 0.1043(13) Uani d . 1 C
H35A 0.3045 0.4747 -0.2441 0.156 Uiso calc R 1 H
H35B 0.2316 0.4167 -0.2344 0.156 Uiso calc R 1 H
H35C 0.3852 0.4253 -0.1563 0.156 Uiso calc R 1 H
O36 0.01580(16) 0.43510(7) -0.08718(15) 0.0557(4) Uani d . 1 O
C37 -0.1133(2) 0.43092(11) -0.0708(3) 0.0621(7) Uani d . 1 C
H37A -0.1793 0.4506 -0.1386 0.093 Uiso calc R 1 H
H37B -0.1100 0.4481 0.0083 0.093 Uiso calc R 1 H
H37C -0.1384 0.3912 -0.0710 0.093 Uiso calc R 1 H

loop_
_atom_site_aniso_label
_atom_site_aniso_U_11
_atom_site_aniso_U_22
_atom_site_aniso_U_33
_atom_site_aniso_U_12
_atom_site_aniso_U_13
_atom_site_aniso_U_23
N1 0.0364(9) 0.0576(11) 0.0278(8) 0.0062(8) 0.0085(7) 0.0085(8)
C2 0.0328(10) 0.0385(10) 0.0320(10) 0.0012(8) 0.0099(8) 0.0055(8)
O3 0.0428(8) 0.0608(9) 0.0384(8) 0.0195(7) 0.0147(7) 0.0073(7)
C4 0.0288(9) 0.0344(10) 0.0289(9) 0.0010(7) 0.0090(7) 0.0026(8)
C5 0.0376(10) 0.0303(9) 0.0362(10) -0.0035(8) 0.0158(8) 0.0000(8)
C6 0.0411(11) 0.0407(11) 0.0552(13) 0.0032(9) 0.0232(10) 0.0056(10)
C7 0.0574(14) 0.0423(12) 0.0743(17) 0.0009(11) 0.0453(13) -0.0005(11)
C8 0.0765(17) 0.0543(14) 0.0539(14) -0.0091(12) 0.0450(14) -0.0065(11)
C9 0.0597(14) 0.0588(14) 0.0366(11) -0.0075(11) 0.0212(10) -0.0010(10)
C10 0.0426(11) 0.0397(10) 0.0334(10) -0.0052(9) 0.0156(9) 0.0002(8)
C11 0.0315(10) 0.0360(10) 0.0284(9) -0.0009(8) 0.0081(8) 0.0035(8)
C12 0.0291(9) 0.0426(11) 0.0306(9) 0.0036(8) 0.0092(8) 0.0063(8)
C13 0.0416(11) 0.0388(10) 0.0327(10) 0.0036(9) 0.0141(9) 0.0014(8)
N14 0.0344(8) 0.0315(8) 0.0292(8) -0.0010(6) 0.0079(7) 0.0008(6)
C15 0.0545(13) 0.0369(11) 0.0439(12) -0.0059(10) 0.0131(10) 0.0022(9)
C16 0.0370(10) 0.0397(10) 0.0319(10) -0.0013(8) 0.0141(8) 0.0017(8)
C17 0.0383(11) 0.0488(12) 0.0431(12) 0.0015(9) 0.0145(9) 0.0056(10)
C18 0.0464(13) 0.0450(12) 0.0570(14) -0.0033(10) 0.0278(11) 0.0035(10)
C19 0.0588(14) 0.0376(11) 0.0461(12) 0.0030(10) 0.0295(11) 0.0086(9)
C20 0.0471(12) 0.0401(11) 0.0331(10) 0.0064(9) 0.0131(9) 0.0059(8)
C21 0.0361(11) 0.0459(11) 0.0338(10) -0.0021(9) 0.0125(9) 0.0056(9)
C22 0.0437(12) 0.0367(10) 0.0305(10) 0.0023(9) 0.0144(9) 0.0044(8)
O23 0.0392(9) 0.0489(9) 0.0505(9) 0.0086(7) 0.0098(7) 0.0089(7)
C24 0.0703(16) 0.0378(11) 0.0384(11) -0.0008(10) 0.0203(11) 0.0007(9)
C25 0.112(2) 0.0398(13) 0.0645(17) 0.0115(14) 0.0283(16) 0.0049(12)
C26 0.174(4) 0.0391(15) 0.077(2) -0.002(2) 0.030(2) 0.0005(15)
C27 0.195(4) 0.0420(16) 0.070(2) -0.043(2) 0.035(3) -0.0116(15)
C28 0.114(2) 0.0646(18) 0.0489(15) -0.0391(17) 0.0184(15) -0.0046(13)
C29 0.0779(17) 0.0414(12) 0.0351(11) -0.0188(11) 0.0205(11) -0.0006(9)
C30 0.0462(12) 0.0519(12) 0.0299(10) -0.0131(10) 0.0099(9) 0.0034(9)
O31 0.0472(10) 0.0770(12) 0.0584(11) -0.0168(9) -0.0061(8) 0.0087(9)
O32 0.0609(11) 0.0676(11) 0.0905(14) 0.0064(9) 0.0422(10) 0.0267(10)
C33 0.0482(15) 0.087(2) 0.086(2) -0.0233(14) 0.0309(15) -0.0101(16)
O34 0.0813(12) 0.0467(9) 0.0724(11) 0.0110(8) 0.0486(10) 0.0212(8)
C35 0.169(4) 0.088(2) 0.095(2) 0.050(2) 0.096(3) 0.0450(19)
O36 0.0579(10) 0.0618(10) 0.0477(9) 0.0128(8) 0.0171(8) 0.0211(8)
C37 0.0503(14) 0.0647(16) 0.0668(16) 0.0151(12) 0.0123(12) 0.0172(13)

loop_
_atom_type_symbol
_atom_type_description
_atom_type_scat_dispersion_real
_atom_type_scat_dispersion_imag
_atom_type_scat_source
C C 0.0033 0.0016 'International Tables Vol C Tables 4.2.6.8 and 6.1.1.4'
H H 0.0000 0.0000 'International Tables Vol C Tables 4.2.6.8 and 6.1.1.4'
N N 0.0061 0.0033 'International Tables Vol C Tables 4.2.6.8 and 6.1.1.4'
O O 0.0106 0.0060 'International Tables Vol C Tables 4.2.6.8 and 6.1.1.4'

loop_
_geom_angle_atom_site_label_1
_geom_angle_atom_site_label_2
_geom_angle_atom_site_label_3
_geom_angle
_geom_angle_publ_flag
C2 N1 C10 111.9(2) ?
C2 N1 H1 124.1 ?
C10 N1 H1 124.1 ?
O3 C2 N1 126.4(2) ?
O3 C2 C4 125.6(2) ?
N1 C2 C4 107.93(15) ?
N14 C4 C5 116.57(14) ?
N14 C4 C11 101.00(10) yes
C5 C4 C11 115.54(14) ?
N14 C4 C2 113.3(2) ?
C5 C4 C2 100.88(14) ?
C11 C4 C2 109.92(14) ?
C6 C5 C10 119.65(18) ?
C6 C5 C4 131.67(18) ?
C10 C5 C4 108.67(16) ?
C5 C6 C7 118.7(2) ?
C5 C6 H6 120.7 ?
C7 C6 H6 120.7 ?
C8 C7 C6 120.9(2) ?
C8 C7 H7 119.5 ?
C6 C7 H7 119.5 ?
C9 C8 C7 121.1(2) ?
C9 C8 H8 119.4 ?
C7 C8 H8 119.4 ?
C8 C9 C10 117.9(2) ?
C8 C9 H9 121.1 ?
C10 C9 H9 121.1 ?
C5 C10 N1 110.0(2) ?
C5 C10 C9 121.7(2) ?
N1 C10 C9 128.3(2) ?
C30 C11 C22 103.10(16) ?
C30 C11 C4 117.42(15) ?
C22 C11 C4 112.61(14) ?
C30 C11 C12 110.85(15) ?
C22 C11 C12 112.26(14) ?
C4 C11 C12 101.00(10) yes
C16 C12 C13 117.98(15) ?
C16 C12 C11 115.32(15) ?
C13 C12 C11 102.80(10) yes
C16 C12 H12 106.7 ?
C13 C12 H12 106.7 ?
C11 C12 H12 106.7 ?
N14 C13 C12 106.30(10) yes
N14 C13 H13A 110.5 ?
C12 C13 H13A 110.5 ?
N14 C13 H13B 110.5 ?
C12 C13 H13B 110.5 ?
H13A C13 H13B 108.7 ?
C4 N14 C15 115.2(2) ?
C4 N14 C13 108.50(10) yes
C15 N14 C13 114.39(15) ?
N14 C15 H15A 109.5 ?
N14 C15 H15B 109.5 ?
H15A C15 H15B 109.5 ?
N14 C15 H15C 109.5 ?
H15A C15 H15C 109.5 ?
H15B C15 H15C 109.5 ?
C17 C16 C21 119.70(17) ?
C17 C16 C12 118.20(17) ?
C21 C16 C12 122.06(16) ?
C16 C17 C18 120.22(19) ?
C16 C17 H17 119.9 ?
C18 C17 H17 119.9 ?
C17 C18 C19 120.00(18) ?
C17 C18 O32 124.2(2) ?
C19 C18 O32 115.8(2) ?
C20 C19 O34 119.2(2) ?
C20 C19 C18 119.69(18) ?
O34 C19 C18 121.1(2) ?
O36 C20 C19 115.5(2) ?
O36 C20 C21 124.2(2) ?
C19 C20 C21 120.25(19) ?
C20 C21 C16 120.13(18) ?
C20 C21 H21 119.9 ?
C16 C21 H21 119.9 ?
O23 C22 C24 125.1(2) ?
O23 C22 C11 127.0(2) ?
C24 C22 C11 107.83(17) ?
C29 C24 C25 121.6(2) ?
C29 C24 C22 110.29(19) ?
C25 C24 C22 128.1(2) ?
C26 C25 C24 117.5(3) ?
C26 C25 H25 121.2 ?
C24 C25 H25 121.2 ?
C27 C26 C25 121.5(3) ?
C27 C26 H26 119.3 ?
C25 C26 H26 119.3 ?
C26 C27 C28 121.8(3) ?
C26 C27 H27 119.1 ?
C28 C27 H27 119.1 ?
C29 C28 C27 117.1(3) ?
C29 C28 H28 121.4 ?
C27 C28 H28 121.4 ?
C28 C29 C24 120.5(2) ?
C28 C29 C30 129.5(3) ?
C24 C29 C30 110.02(18) ?
O31 C30 C29 126.3(2) ?
O31 C30 C11 125.8(2) ?
C29 C30 C11 107.82(18) ?
C33 O32 C18 118.5(2) ?
O32 C33 H33A 109.5 ?
O32 C33 H33B 109.5 ?
H33A C33 H33B 109.5 ?
O32 C33 H33C 109.5 ?
H33A C33 H33C 109.5 ?
H33B C33 H33C 109.5 ?
C19 O34 C35 114.3(2) ?
O34 C35 H35A 109.5 ?
O34 C35 H35B 109.5 ?
H35A C35 H35B 109.5 ?
O34 C35 H35C 109.5 ?
H35A C35 H35C 109.5 ?
H35B C35 H35C 109.5 ?
C20 O36 C37 117.6(2) ?
O36 C37 H37A 109.5 ?
O36 C37 H37B 109.5 ?
H37A C37 H37B 109.5 ?
O36 C37 H37C 109.5 ?
H37A C37 H37C 109.5 ?
H37B C37 H37C 109.5 ?

loop_
_geom_bond_atom_site_label_1
_geom_bond_atom_site_label_2
_geom_bond_distance
_geom_bond_publ_flag
N1 C2 1.349(2) ?
N1 C10 1.394(2) ?
N1 H1 0.8600 ?
C2 O3 1.214(2) ?
C2 C4 1.562(3) ?
C4 N14 1.452(2) yes
C4 C5 1.515(2) ?
C4 C11 1.556(2) yes
C5 C6 1.379(3) ?
C5 C10 1.390(3) ?
C6 C7 1.391(3) ?
C6 H6 0.9300 ?
C7 C8 1.373(4) ?
C7 H7 0.9300 ?
C8 C9 1.377(3) ?
C8 H8 0.9300 ?
C9 C10 1.384(3) ?
C9 H9 0.9300 ?
C11 C30 1.530(3) ?
C11 C22 1.537(3) ?
C11 C12 1.563(2) yes
C12 C16 1.517(2) ?
C12 C13 1.537(3) yes
C12 H12 0.9800 ?
C13 N14 1.475(2) yes
C13 H13A 0.9700 ?
C13 H13B 0.9700 ?
N14 C15 1.460(2) ?
C15 H15A 0.9600 ?
C15 H15B 0.9600 ?
C15 H15C 0.9600 ?
C16 C17 1.386(3) ?
C16 C21 1.386(3) ?
C17 C18 1.390(3) ?
C17 H17 0.9300 ?
C18 C19 1.387(3) ?
C18 O32 1.400(2) ?
C19 C20 1.387(3) ?
C19 O34 1.385(2) ?
C20 O36 1.366(2) ?
C20 C21 1.386(3) ?
C21 H21 0.9300 ?
C22 O23 1.210(2) ?
C22 C24 1.467(3) ?
C24 C29 1.387(3) ?
C24 C25 1.393(3) ?
C25 C26 1.362(4) ?
C25 H25 0.9300 ?
C26 C27 1.379(5) ?
C26 H26 0.9300 ?
C27 C28 1.388(5) ?
C27 H27 0.9300 ?
C28 C29 1.389(3) ?
C28 H28 0.9300 ?
C29 C30 1.477(3) ?
C30 O31 1.205(3) ?
O32 C33 1.352(3) ?
C33 H33A 0.9600 ?
C33 H33B 0.9600 ?
C33 H33C 0.9600 ?
O34 C35 1.405(3) ?
C35 H35A 0.9600 ?
C35 H35B 0.9600 ?
C35 H35C 0.9600 ?
O36 C37 1.414(3) ?
C37 H37A 0.9600 ?
C37 H37B 0.9600 ?
C37 H37C 0.9600 ?

loop_
_geom_hbond_atom_site_label_D
_geom_hbond_atom_site_label_H
_geom_hbond_atom_site_label_A
_geom_hbond_site_symmetry_A
_geom_hbond_distance_DH
_geom_hbond_distance_HA
_geom_hbond_distance_DA
_geom_hbond_angle_DHA
_geom_hbond_publ_flag
C6 H6 O23 . 0.93 2.51 3.150(3) 126 yes
C12 H12 O3 . 0.98 2.41 3.010(2) 119 yes
C21 H21 O23 . 0.93 2.58 3.207(3) 125 yes
C35 H35C O32 . 0.96 2.49 3.050(4) 117 yes
N1 H1 O23 4_555 0.86 2.45 3.125(2) 136 yes
N1 H1 N14 4_555 0.86 2.27 3.006(2) 143 yes
C8 H8 O3 4_455 0.93 2.47 3.331(3) 155 yes
C13 H13A O3 4_454 0.97 2.45 3.400(2) 167 yes
C21 H21 O3 4_454 0.93 2.58 3.336(3) 139 yes

loop_
_geom_torsion_atom_site_label_1
_geom_torsion_atom_site_label_2
_geom_torsion_atom_site_label_3
_geom_torsion_atom_site_label_4
_geom_torsion
C10 N1 C2 O3 -170.32(19)
C10 N1 C2 C4 6.2(2)
O3 C2 C4 N14 43.1(3)
N1 C2 C4 N14 -133.39(16)
O3 C2 C4 C5 168.50(19)
N1 C2 C4 C5 -8.03(19)
O3 C2 C4 C11 -69.1(2)
N1 C2 C4 C11 114.42(17)
N14 C4 C5 C6 -48.4(3)
C11 C4 C5 C6 70.1(3)
C2 C4 C5 C6 -171.50(19)
N14 C4 C5 C10 130.35(17)
C11 C4 C5 C10 -111.22(17)
C2 C4 C5 C10 7.23(19)
C10 C5 C6 C7 1.5(3)
C4 C5 C6 C7 -179.92(18)
C5 C6 C7 C8 0.4(3)
C6 C7 C8 C9 -0.8(3)
C7 C8 C9 C10 -0.7(3)
C6 C5 C10 N1 174.68(17)
C4 C5 C10 N1 -4.2(2)
C6 C5 C10 C9 -3.0(3)
C4 C5 C10 C9 178.10(17)
C2 N1 C10 C5 -1.4(2)
C2 N1 C10 C9 176.1(2)
C8 C9 C10 C5 2.6(3)
C8 C9 C10 N1 -174.6(2)
N14 C4 C11 C30 -165.21(16)
C5 C4 C11 C30 68.0(2)
C2 C4 C11 C30 -45.3(2)
N14 C4 C11 C22 75.28(17)
C5 C4 C11 C22 -51.5(2)
C2 C4 C11 C22 -164.77(15)
N14 C4 C11 C12 -44.63(15)
C5 C4 C11 C12 -171.37(15)
C2 C4 C11 C12 75.32(16)
C30 C11 C12 C16 -70.6(2)
C22 C11 C12 C16 44.1(2)
C4 C11 C12 C16 164.26(15)
C30 C11 C12 C13 159.62(16)
C22 C11 C12 C13 -85.68(17)
C4 C11 C12 C13 34.48(17)
C16 C12 C13 N14 -140.49(16)
C11 C12 C13 N14 -12.37(18)
C5 C4 N14 C15 -65.6(2)
C11 C4 N14 C15 168.33(15)
C2 C4 N14 C15 50.8(2)
C5 C4 N14 C13 164.72(15)
C11 C4 N14 C13 38.66(17)
C2 C4 N14 C13 -78.85(17)
C12 C13 N14 C4 -16.75(19)
C12 C13 N14 C15 -146.84(16)
C13 C12 C16 C17 -133.71(19)
C11 C12 C16 C17 104.4(2)
C13 C12 C16 C21 48.8(3)
C11 C12 C16 C21 -73.2(2)
C21 C16 C17 C18 -0.4(3)
C12 C16 C17 C18 -178.0(2)
C16 C17 C18 C19 0.3(3)
C16 C17 C18 O32 179.7(2)
C17 C18 C19 C20 0.6(3)
O32 C18 C19 C20 -178.82(19)
C17 C18 C19 O34 178.29(19)
O32 C18 C19 O34 -1.1(3)
O34 C19 C20 O36 1.9(3)
C18 C19 C20 O36 179.60(19)
O34 C19 C20 C21 -179.24(18)
C18 C19 C20 C21 -1.5(3)
O36 C20 C21 C16 -179.72(19)
C19 C20 C21 C16 1.5(3)
C17 C16 C21 C20 -0.5(3)
C12 C16 C21 C20 177.0(2)
C30 C11 C22 O23 -170.99(19)
C4 C11 C22 O23 -43.5(3)
C12 C11 C22 O23 69.7(2)
C30 C11 C22 C24 9.67(19)
C4 C11 C22 C24 137.20(16)
C12 C11 C22 C24 -109.67(17)
O23 C22 C24 C29 173.13(19)
C11 C22 C24 C29 -7.5(2)
O23 C22 C24 C25 -7.2(4)
C11 C22 C24 C25 172.2(2)
C29 C24 C25 C26 -0.4(4)
C22 C24 C25 C26 179.9(2)
C24 C25 C26 C27 -0.7(5)
C25 C26 C27 C28 1.4(6)
C26 C27 C28 C29 -0.9(5)
C27 C28 C29 C24 -0.2(4)
C27 C28 C29 C30 178.2(2)
C25 C24 C29 C28 0.9(4)
C22 C24 C29 C28 -179.4(2)
C25 C24 C29 C30 -177.8(2)
C22 C24 C29 C30 1.9(2)
C28 C29 C30 O31 3.6(4)
C24 C29 C30 O31 -177.8(2)
C28 C29 C30 C11 -174.0(2)
C24 C29 C30 C11 4.6(2)
C22 C11 C30 O31 173.8(2)
C4 C11 C30 O31 49.3(3)
C12 C11 C30 O31 -65.9(2)
C22 C11 C30 C29 -8.60(19)
C4 C11 C30 C29 -133.03(17)
C12 C11 C30 C29 111.72(18)
C17 C18 O32 C33 0.4(3)
C19 C18 O32 C33 179.8(2)
C20 C19 O34 C35 -106.6(3)
C18 C19 O34 C35 75.7(3)
C19 C20 O36 C37 -165.57(19)
C21 C20 O36 C37 15.6(3)
